data_7063171
loop_
_publ_author_name
'Podjed, Nina'
'Ko\<smrlj, Janez'
'Modec, Barbara'

_publ_section_title
;
 Piperidine and piperazine analogs in action: zinc(ii)-mediated formation
 of amidines
;
_journal_issue 19
_journal_name_full 'New Journal of Chemistry'
_journal_page_first 8844
_journal_page_last 8859
_journal_paper_doi 10.1039/D4NJ00235K
_journal_volume 48
_journal_year 2024
_chemical_formula_moiety '2(C16 H18 N3 O3 Zn0.5), 2(C2 H3 N)'
_chemical_formula_sum 'C36 H42 N8 O6 Zn'
_chemical_formula_weight 748.14
_space_group_crystal_system triclinic
_space_group_IT_number 2
_space_group_name_Hall '-P 1'
_space_group_name_H-M_alt 'P -1'
_atom_sites_solution_hydrogens mixed
_atom_sites_solution_primary dual
_audit_creation_date 2022-05-05
_audit_creation_method
;
Olex2 1.2
(compiled 2018.05.29 svn.r3508 for OlexSys, GUI svn.r5506)
;
_audit_update_record
;
2022-06-25 deposited with the CCDC.	2024-04-16 downloaded from the CCDC.
;
_cell_angle_alpha 86.699(4)
_cell_angle_beta 87.372(3)
_cell_angle_gamma 82.306(3)
_cell_formula_units_Z 2
_cell_length_a 10.5815(4)
_cell_length_b 12.3264(5)
_cell_length_c 13.5644(6)
_cell_measurement_reflns_used 5100
_cell_measurement_temperature 150.00(10)
_cell_measurement_theta_max 29.9030
_cell_measurement_theta_min 2.7250
_cell_volume 1749.09(12)
_computing_cell_refinement 'CrysAlisPro 1.171.40.68a (Rigaku OD, 2019)'
_computing_data_collection 'CrysAlisPro 1.171.40.68a (Rigaku OD, 2019)'
_computing_data_reduction 'CrysAlisPro 1.171.40.68a (Rigaku OD, 2019)'
_computing_molecular_graphics 'Olex2 (Dolomanov et al., 2009)'
_computing_publication_material 'Olex2 (Dolomanov et al., 2009)'
_computing_structure_refinement 'ShelXL (Sheldrick, 2015)'
_computing_structure_solution 'ShelXT (Sheldrick, 2015)'
_diffrn_ambient_environment N~2~
_diffrn_ambient_temperature 150.00(10)
_diffrn_detector 'CCD plate'
_diffrn_detector_area_resol_mean 10.4933
_diffrn_detector_type Atlas
_diffrn_measured_fraction_theta_full 0.999
_diffrn_measured_fraction_theta_max 0.870
_diffrn_measurement_details
;
List of Runs (angles in degrees, time in seconds):

  # Type    Start    End  Width  t~exp~   \w     \q     \k     \f   Frames
#--------------------------------------------------------------------------
  1  \w    -12.00  90.00   1.00   82.50    --   14.05  37.00-180.00  102
  2  \w    -60.00  33.00   1.00   82.50    --   14.05 -57.00  30.00   93
  3  \w     41.00  80.00   1.00   82.50    --   14.05 178.00   0.00   39
  4  \w     -8.00  61.00   1.00   82.50    --   14.05  57.00-120.00   69
  5  \w    -42.00  18.00   1.00   82.50    --  -14.36 -77.00 -90.00   60
;
_diffrn_measurement_device 'four-circle diffractometer'
_diffrn_measurement_device_type 'SuperNova, Dual, Cu at home/near, Atlas'
_diffrn_measurement_method '\w scans'
_diffrn_orient_matrix_type 'CrysAlisPro convention (1999,Acta A55,543-557)'
_diffrn_orient_matrix_UB_11 -0.0176492000
_diffrn_orient_matrix_UB_12 -0.0535521000
_diffrn_orient_matrix_UB_13 0.0004383000
_diffrn_orient_matrix_UB_21 -0.0292917000
_diffrn_orient_matrix_UB_22 0.0130927000
_diffrn_orient_matrix_UB_23 -0.0459365000
_diffrn_orient_matrix_UB_31 0.0584180000
_diffrn_orient_matrix_UB_32 -0.0184810000
_diffrn_orient_matrix_UB_33 -0.0252425000
_diffrn_radiation_monochromator mirror
_diffrn_radiation_probe x-ray
_diffrn_radiation_type MoK\a
_diffrn_radiation_wavelength 0.71073
_diffrn_reflns_av_R_equivalents 0.0331
_diffrn_reflns_av_unetI/netI 0.0707
_diffrn_reflns_Laue_measured_fraction_full 0.999
_diffrn_reflns_Laue_measured_fraction_max 0.870
_diffrn_reflns_limit_h_max 13
_diffrn_reflns_limit_h_min -14
_diffrn_reflns_limit_k_max 17
_diffrn_reflns_limit_k_min -17
_diffrn_reflns_limit_l_max 17
_diffrn_reflns_limit_l_min -18
_diffrn_reflns_number 17384
_diffrn_reflns_point_group_measured_fraction_full 0.999
_diffrn_reflns_point_group_measured_fraction_max 0.870
_diffrn_reflns_theta_full 25.242
_diffrn_reflns_theta_max 30.256
_diffrn_reflns_theta_min 2.390
_diffrn_source 'micro-focus sealed X-ray tube'
_diffrn_source_type 'SuperNova (Mo) X-ray Source'
_exptl_absorpt_coefficient_mu 0.761
_exptl_absorpt_correction_T_max 1.00000
_exptl_absorpt_correction_T_min 0.83934
_exptl_absorpt_correction_type multi-scan
_exptl_absorpt_process_details
;
CrysAlisPro 1.171.40.68a (Rigaku Oxford Diffraction, 2019)
Empirical absorption correction using spherical harmonics,
 implemented in SCALE3 ABSPACK scaling algorithm.
;
_exptl_crystal_colour colourless
_exptl_crystal_density_diffrn 1.421
_exptl_crystal_description plate
_exptl_crystal_F_000 784
_exptl_crystal_size_max 0.2
_exptl_crystal_size_mid 0.1
_exptl_crystal_size_min 0.03
_refine_diff_density_max 0.366
_refine_diff_density_min -0.451
_refine_diff_density_rms 0.065
_refine_ls_extinction_method none
_refine_ls_goodness_of_fit_ref 0.965
_refine_ls_hydrogen_treatment mixed
_refine_ls_matrix_type full
_refine_ls_number_parameters 475
_refine_ls_number_reflns 9087
_refine_ls_number_restraints 0
_refine_ls_restrained_S_all 0.965
_refine_ls_R_factor_all 0.0734
_refine_ls_R_factor_gt 0.0395
_refine_ls_shift/su_max 0.000
_refine_ls_shift/su_mean 0.000
_refine_ls_structure_factor_coef Fsqd
_refine_ls_weighting_details 'w=1/[\s^2^(Fo^2^)+(0.0316P)^2^] where P=(Fo^2^+2Fc^2^)/3'
_refine_ls_weighting_scheme calc
_refine_ls_wR_factor_gt 0.0730
_refine_ls_wR_factor_ref 0.0820
_reflns_Friedel_coverage 0.000
_reflns_number_gt 6266
_reflns_number_total 9087
_reflns_threshold_expression 'I > 2\s(I)'
_cod_data_source_file d4nj00235k2.cif
_cod_data_source_block 21a
_cod_depositor_comments 'Adding full bibliography for 7063150--7063171.cif.'
_cod_database_code 7063171
_shelx_shelxl_version_number 2018/3
_shelx_space_group_comment
;
The symmetry employed for this shelxl refinement is uniquely defined
by the following loop, which should always be used as a source of
symmetry information in preference to the above space-group names.
They are only intended as comments.
;
_shelx_estimated_absorpt_t_max 0.978
_shelx_estimated_absorpt_t_min 0.863
_reflns_odcompleteness_completeness 99.90
_reflns_odcompleteness_iscentric 1
_reflns_odcompleteness_theta 27.50
_olex2_refinement_description
;
1. Fixed Uiso
 At 1.2 times of:
  All C(H) groups, All C(H,H) groups
 At 1.5 times of:
  All C(H,H,H) groups
2.a Secondary CH2 refined with riding coordinates:
 C21(H21A,H21B), C22(H22A,H22B), C23(H23A,H23B), C24(H24A,H24B), C41(H41A,
 H41B), C42(H42A,H42B), C43(H43A,H43B), C44(H44A,H44B)
2.b Aromatic/amide H refined with riding coordinates:
 C11(H11), C12(H12), C13(H13), C14(H14), C16(H16), C17(H17), C31(H31),
 C32(H32), C33(H33), C34(H34), C36(H36), C37(H37)
2.c Idealised Me refined as rotating group:
 C26(H26A,H26B,H26C), C46(H46A,H46B,H46C), C52(H52A,H52B,H52C), C62(H62A,H62B,
 H62C)
;
_oxdiff_exptl_absorpt_empirical_details
;
Empirical correction (ABSPACK) includes:
- Absorption correction using spherical harmonics
- Frame scaling
;
_oxdiff_exptl_absorpt_empirical_full_max 1.255
_oxdiff_exptl_absorpt_empirical_full_min 0.776

loop_
_space_group_symop_operation_xyz
'x, y, z'
'-x, -y, -z'

loop_
_atom_site_label
_atom_site_type_symbol
_atom_site_fract_x
_atom_site_fract_y
_atom_site_fract_z
_atom_site_U_iso_or_equiv
_atom_site_adp_type
_atom_site_occupancy
_atom_site_site_symmetry_order
_atom_site_calc_flag
_atom_site_refinement_flags_posn
_atom_site_refinement_flags_adp
_atom_site_refinement_flags_occupancy
_atom_site_disorder_assembly
_atom_site_disorder_group
Zn1 Zn 0.500000 0.500000 1.000000 0.01445(8) Uani 1 2 d S T P . .
Zn2 Zn 0.500000 0.500000 0.500000 0.01368(8) Uani 1 2 d S T P . .
O1 O 0.45952(11) 0.44138(10) 0.86799(10) 0.0158(3) Uani 1 1 d . . . . .
O2 O 0.09392(13) 0.16564(12) 1.24024(13) 0.0345(4) Uani 1 1 d . . . . .
O3 O 0.49035(11) 0.42362(10) 0.36960(10) 0.0168(3) Uani 1 1 d . . . . .
O4 O 0.57839(13) -0.02213(11) 0.71007(14) 0.0390(5) Uani 1 1 d . . . . .
O11 O 0.30542(11) 0.43173(11) 0.76260(11) 0.0211(3) Uani 1 1 d . . . . .
O33 O 0.60208(11) 0.31692(10) 0.25889(11) 0.0203(3) Uani 1 1 d . . . . .
N1 N 0.29388(13) 0.57545(12) 0.98076(13) 0.0149(3) Uani 1 1 d . . . . .
N2 N 0.43783(15) 0.35811(12) 1.08471(13) 0.0154(4) Uani 1 1 d . . . . .
H2 H 0.4962(17) 0.3399(14) 1.1193(16) 0.011(5) Uiso 1 1 d . . . . .
N3 N 0.70265(13) 0.42276(11) 0.47385(13) 0.0138(3) Uani 1 1 d . . . . .
N4 N 0.45703(14) 0.35555(12) 0.59025(13) 0.0152(4) Uani 1 1 d . . . . .
H4 H 0.4076(17) 0.3841(14) 0.6339(16) 0.011(5) Uiso 1 1 d . . . . .
N5 N 1.0607(2) 0.05507(19) 0.6381(2) 0.0576(7) Uani 1 1 d . . . . .
N6 N 0.2828(2) 0.07694(18) 0.86085(19) 0.0506(6) Uani 1 1 d . . . . .
N22 N 0.27417(14) 0.19821(12) 1.15491(13) 0.0184(4) Uani 1 1 d . . . . .
N44 N 0.45328(14) 0.13079(12) 0.65938(14) 0.0199(4) Uani 1 1 d . . . . .
C10 C 0.20899(16) 0.64122(14) 1.03880(15) 0.0146(4) Uani 1 1 d . . . . .
C11 C 0.25067(17) 0.68174(15) 1.12506(16) 0.0197(4) Uani 1 1 d . . . . .
H11 H 0.335624 0.665499 1.141783 0.024 Uiso 1 1 calc R . . . .
C12 C 0.16639(18) 0.74474(15) 1.18394(17) 0.0237(5) Uani 1 1 d . . . . .
H12 H 0.194667 0.770815 1.240885 0.028 Uiso 1 1 calc R . . . .
C13 C 0.03760(18) 0.77109(16) 1.16033(17) 0.0245(5) Uani 1 1 d . . . . .
H13 H -0.018587 0.813608 1.201822 0.029 Uiso 1 1 calc R . . . .
C14 C -0.00486(18) 0.73448(16) 1.07693(17) 0.0241(5) Uani 1 1 d . . . . .
H14 H -0.089909 0.752986 1.061127 0.029 Uiso 1 1 calc R . . . .
C15 C 0.07928(16) 0.66838(15) 1.01385(16) 0.0188(4) Uani 1 1 d . . . . .
C16 C 0.04115(18) 0.62852(17) 0.92659(17) 0.0250(5) Uani 1 1 d . . . . .
H16 H -0.042727 0.646110 0.907488 0.030 Uiso 1 1 calc R . . . .
C17 C 0.12611(17) 0.56451(16) 0.87008(17) 0.0244(5) Uani 1 1 d . . . . .
H17 H 0.101234 0.537990 0.812164 0.029 Uiso 1 1 calc R . . . .
C18 C 0.25264(16) 0.53870(15) 0.90028(15) 0.0162(4) Uani 1 1 d . . . . .
C19 C 0.34661(16) 0.46433(14) 0.83764(15) 0.0155(4) Uani 1 1 d . . . . .
C21 C 0.32661(17) 0.38519(15) 1.15325(16) 0.0182(4) Uani 1 1 d . . . . .
H21A H 0.253427 0.415065 1.115138 0.022 Uiso 1 1 calc R . . . .
H21B H 0.344733 0.441433 1.195708 0.022 Uiso 1 1 calc R . . . .
C22 C 0.29306(17) 0.28762(15) 1.21692(16) 0.0203(4) Uani 1 1 d . . . . .
H22A H 0.361219 0.263060 1.261679 0.024 Uiso 1 1 calc R . . . .
H22B H 0.215676 0.308719 1.256189 0.024 Uiso 1 1 calc R . . . .
C23 C 0.38502(18) 0.16556(15) 1.09010(17) 0.0231(5) Uani 1 1 d . . . . .
H23A H 0.366223 0.109333 1.047891 0.028 Uiso 1 1 calc R . . . .
H23B H 0.456834 0.135307 1.129530 0.028 Uiso 1 1 calc R . . . .
C24 C 0.41910(18) 0.26362(15) 1.02717(16) 0.0212(5) Uani 1 1 d . . . . .
H24A H 0.496825 0.241687 0.988567 0.025 Uiso 1 1 calc R . . . .
H24B H 0.351705 0.286483 0.981348 0.025 Uiso 1 1 calc R . . . .
C25 C 0.17791(18) 0.13802(16) 1.17791(17) 0.0233(5) Uani 1 1 d . . . . .
C26 C 0.1754(2) 0.03622(17) 1.1221(2) 0.0346(6) Uani 1 1 d . . . . .
H26A H 0.103225 0.000934 1.145130 0.052 Uiso 1 1 calc GR . . . .
H26B H 0.252458 -0.012953 1.132778 0.052 Uiso 1 1 calc GR . . . .
H26C H 0.168931 0.055809 1.052811 0.052 Uiso 1 1 calc GR . . . .
C30 C 0.80891(16) 0.41853(14) 0.53002(15) 0.0142(4) Uani 1 1 d . . . . .
C31 C 0.80424(17) 0.48083(15) 0.61360(16) 0.0175(4) Uani 1 1 d . . . . .
H31 H 0.729497 0.525422 0.631028 0.021 Uiso 1 1 calc R . . . .
C32 C 0.90921(17) 0.47634(16) 0.66971(17) 0.0210(4) Uani 1 1 d . . . . .
H32 H 0.905203 0.518112 0.724992 0.025 Uiso 1 1 calc R . . . .
C33 C 1.02320(17) 0.40922(16) 0.64475(17) 0.0230(5) Uani 1 1 d . . . . .
H33 H 1.094217 0.407235 0.683064 0.028 Uiso 1 1 calc R . . . .
C34 C 1.02915(17) 0.34789(16) 0.56523(17) 0.0226(5) Uani 1 1 d . . . . .
H34 H 1.104409 0.302889 0.549911 0.027 Uiso 1 1 calc R . . . .
C35 C 0.92359(16) 0.35034(15) 0.50450(16) 0.0179(4) Uani 1 1 d . . . . .
C36 C 0.92769(18) 0.29034(16) 0.41960(17) 0.0230(5) Uani 1 1 d . . . . .
H36 H 1.002080 0.245976 0.400986 0.028 Uiso 1 1 calc R . . . .
C37 C 0.82252(17) 0.29715(15) 0.36444(17) 0.0214(4) Uani 1 1 d . . . . .
H37 H 0.824400 0.258241 0.307533 0.026 Uiso 1 1 calc R . . . .
C38 C 0.71056(16) 0.36417(14) 0.39491(15) 0.0161(4) Uani 1 1 d . . . . .
C39 C 0.59141(16) 0.36841(14) 0.33484(15) 0.0149(4) Uani 1 1 d . . . . .
C41 C 0.38675(17) 0.28025(15) 0.54091(17) 0.0204(5) Uani 1 1 d . . . . .
H41A H 0.441050 0.246806 0.488371 0.024 Uiso 1 1 calc R . . . .
H41B H 0.312710 0.322014 0.510964 0.024 Uiso 1 1 calc R . . . .
C42 C 0.34303(17) 0.19045(15) 0.61031(18) 0.0247(5) Uani 1 1 d . . . . .
H42A H 0.281398 0.222342 0.659179 0.030 Uiso 1 1 calc R . . . .
H42B H 0.302317 0.140607 0.573329 0.030 Uiso 1 1 calc R . . . .
C43 C 0.52147(18) 0.20235(16) 0.71315(17) 0.0226(5) Uani 1 1 d . . . . .
H43A H 0.595525 0.159945 0.742516 0.027 Uiso 1 1 calc R . . . .
H43B H 0.466326 0.234269 0.765951 0.027 Uiso 1 1 calc R . . . .
C44 C 0.56363(17) 0.29286(15) 0.64381(16) 0.0204(4) Uani 1 1 d . . . . .
H44A H 0.603419 0.342560 0.681637 0.025 Uiso 1 1 calc R . . . .
H44B H 0.627120 0.260849 0.596297 0.025 Uiso 1 1 calc R . . . .
C45 C 0.48385(18) 0.02109(16) 0.66670(17) 0.0236(5) Uani 1 1 d . . . . .
C46 C 0.3988(2) -0.04814(16) 0.61989(19) 0.0320(6) Uani 1 1 d . . . . .
H46A H 0.407716 -0.038947 0.549262 0.048 Uiso 1 1 calc GR . . . .
H46B H 0.311622 -0.025863 0.640572 0.048 Uiso 1 1 calc GR . . . .
H46C H 0.422623 -0.123800 0.639952 0.048 Uiso 1 1 calc GR . . . .
C51 C 0.9612(2) 0.04507(19) 0.6177(2) 0.0374(6) Uani 1 1 d . . . . .
C52 C 0.8333(2) 0.0322(2) 0.5907(2) 0.0505(7) Uani 1 1 d . . . . .
H52A H 0.802026 0.091762 0.545737 0.076 Uiso 1 1 calc GR . . . .
H52B H 0.778270 0.032368 0.648933 0.076 Uiso 1 1 calc GR . . . .
H52C H 0.835019 -0.035893 0.559442 0.076 Uiso 1 1 calc GR . . . .
C61 C 0.2495(2) -0.0064(2) 0.85821(19) 0.0337(6) Uani 1 1 d . . . . .
C62 C 0.2052(2) -0.1123(2) 0.8560(2) 0.0481(7) Uani 1 1 d . . . . .
H62A H 0.131475 -0.105887 0.816353 0.072 Uiso 1 1 calc GR . . . .
H62B H 0.183164 -0.137498 0.922064 0.072 Uiso 1 1 calc GR . . . .
H62C H 0.271588 -0.163699 0.828213 0.072 Uiso 1 1 calc GR . . . .

loop_
_atom_site_aniso_label
_atom_site_aniso_U_11
_atom_site_aniso_U_22
_atom_site_aniso_U_33
_atom_site_aniso_U_23
_atom_site_aniso_U_13
_atom_site_aniso_U_12
Zn1 0.01376(15) 0.01810(16) 0.0119(2) -0.00132(14) -0.00239(12) -0.00286(12)
Zn2 0.01333(15) 0.01547(15) 0.0122(2) -0.00135(13) -0.00199(12) -0.00110(11)
O1 0.0146(6) 0.0204(6) 0.0124(8) -0.0015(6) -0.0028(5) -0.0012(5)
O2 0.0293(8) 0.0346(8) 0.0410(12) -0.0070(8) 0.0132(7) -0.0123(6)
O3 0.0146(6) 0.0213(7) 0.0144(8) -0.0034(6) -0.0014(5) -0.0009(5)
O4 0.0282(8) 0.0272(8) 0.0582(14) 0.0143(8) -0.0084(8) 0.0039(6)
O11 0.0180(6) 0.0298(7) 0.0165(9) -0.0080(7) -0.0035(6) -0.0036(5)
O33 0.0233(7) 0.0212(7) 0.0164(9) -0.0055(6) -0.0051(6) 0.0006(5)
N1 0.0142(7) 0.0173(8) 0.0132(10) -0.0006(7) -0.0014(6) -0.0023(6)
N2 0.0132(8) 0.0196(8) 0.0137(10) -0.0015(7) -0.0031(7) -0.0022(6)
N3 0.0144(7) 0.0148(7) 0.0125(10) -0.0014(7) -0.0012(6) -0.0019(6)
N4 0.0148(8) 0.0156(8) 0.0149(10) -0.0036(7) -0.0001(7) 0.0006(6)
N5 0.0451(13) 0.0692(16) 0.062(2) -0.0160(14) 0.0028(12) -0.0185(12)
N6 0.0612(14) 0.0491(14) 0.0427(17) -0.0091(12) 0.0103(12) -0.0132(11)
N22 0.0205(8) 0.0175(8) 0.0177(10) -0.0025(7) 0.0019(7) -0.0045(6)
N44 0.0183(8) 0.0167(8) 0.0246(11) 0.0024(7) -0.0054(7) -0.0020(6)
C10 0.0155(9) 0.0139(8) 0.0142(11) 0.0000(8) 0.0003(7) -0.0016(7)
C11 0.0176(9) 0.0225(10) 0.0191(13) -0.0036(9) -0.0024(8) -0.0012(8)
C12 0.0267(11) 0.0235(10) 0.0207(13) -0.0060(10) -0.0026(9) 0.0001(8)
C13 0.0230(10) 0.0214(10) 0.0276(14) -0.0062(10) 0.0040(9) 0.0031(8)
C14 0.0158(9) 0.0264(10) 0.0290(14) -0.0030(10) -0.0012(8) 0.0016(8)
C15 0.0148(9) 0.0213(10) 0.0204(13) -0.0007(9) -0.0024(8) -0.0018(7)
C16 0.0138(9) 0.0346(11) 0.0269(14) -0.0061(10) -0.0066(8) 0.0004(8)
C17 0.0187(10) 0.0325(11) 0.0227(13) -0.0091(10) -0.0069(8) -0.0008(8)
C18 0.0162(9) 0.0191(9) 0.0139(12) 0.0002(8) -0.0013(7) -0.0042(7)
C19 0.0167(9) 0.0174(9) 0.0130(11) 0.0005(8) -0.0002(7) -0.0053(7)
C21 0.0185(9) 0.0183(9) 0.0183(12) -0.0037(9) 0.0002(8) -0.0030(7)
C22 0.0222(10) 0.0211(10) 0.0181(12) -0.0026(9) 0.0014(8) -0.0053(8)
C23 0.0268(11) 0.0199(10) 0.0228(13) -0.0049(9) 0.0045(9) -0.0044(8)
C24 0.0240(10) 0.0210(10) 0.0194(13) -0.0046(9) 0.0020(8) -0.0058(8)
C25 0.0255(11) 0.0208(10) 0.0234(14) 0.0040(9) -0.0013(9) -0.0043(8)
C26 0.0421(13) 0.0291(11) 0.0362(17) -0.0054(11) 0.0054(11) -0.0189(10)
C30 0.0121(8) 0.0170(9) 0.0134(11) 0.0019(8) -0.0025(7) -0.0019(7)
C31 0.0142(9) 0.0196(9) 0.0182(12) -0.0025(9) -0.0013(8) -0.0003(7)
C32 0.0206(10) 0.0263(10) 0.0173(12) -0.0048(9) -0.0048(8) -0.0042(8)
C33 0.0143(9) 0.0313(11) 0.0241(14) 0.0011(10) -0.0082(8) -0.0038(8)
C34 0.0147(9) 0.0264(10) 0.0258(14) -0.0023(10) -0.0036(8) 0.0024(8)
C35 0.0152(9) 0.0204(9) 0.0178(12) -0.0006(9) -0.0016(8) -0.0007(7)
C36 0.0173(10) 0.0276(11) 0.0225(13) -0.0067(10) -0.0007(8) 0.0051(8)
C37 0.0213(10) 0.0238(10) 0.0186(13) -0.0089(9) -0.0010(8) 0.0027(8)
C38 0.0178(9) 0.0166(9) 0.0141(12) 0.0007(8) -0.0019(7) -0.0028(7)
C39 0.0185(9) 0.0144(9) 0.0124(11) 0.0016(8) -0.0032(7) -0.0043(7)
C41 0.0198(10) 0.0196(9) 0.0223(13) 0.0022(9) -0.0089(8) -0.0034(8)
C42 0.0201(10) 0.0212(10) 0.0334(15) 0.0056(10) -0.0076(9) -0.0052(8)
C43 0.0243(10) 0.0237(10) 0.0204(13) 0.0035(9) -0.0077(8) -0.0051(8)
C44 0.0201(10) 0.0219(10) 0.0202(13) 0.0041(9) -0.0070(8) -0.0059(8)
C45 0.0217(10) 0.0222(10) 0.0251(14) 0.0052(9) 0.0065(9) -0.0016(8)
C46 0.0418(13) 0.0199(10) 0.0346(16) -0.0028(10) 0.0056(11) -0.0073(9)
C51 0.0398(14) 0.0395(13) 0.0324(16) -0.0072(12) 0.0080(11) -0.0044(11)
C52 0.0346(14) 0.0715(19) 0.044(2) -0.0028(16) 0.0000(12) -0.0021(13)
C61 0.0339(12) 0.0426(14) 0.0228(15) -0.0066(12) 0.0041(10) 0.0010(10)
C62 0.0561(16) 0.0425(15) 0.047(2) -0.0152(14) 0.0040(13) -0.0063(12)

loop_
_atom_type_symbol
_atom_type_description
_atom_type_scat_dispersion_real
_atom_type_scat_dispersion_imag
_atom_type_scat_source
C C 0.0033 0.0016 'International Tables Vol C Tables 4.2.6.8 and 6.1.1.4'
H H 0.0000 0.0000 'International Tables Vol C Tables 4.2.6.8 and 6.1.1.4'
N N 0.0061 0.0033 'International Tables Vol C Tables 4.2.6.8 and 6.1.1.4'
O O 0.0106 0.0060 'International Tables Vol C Tables 4.2.6.8 and 6.1.1.4'
Zn Zn 0.2839 1.4301 'International Tables Vol C Tables 4.2.6.8 and 6.1.1.4'

loop_
_geom_angle_atom_site_label_1
_geom_angle_atom_site_label_2
_geom_angle_atom_site_label_3
_geom_angle
_geom_angle_site_symmetry_1
_geom_angle_site_symmetry_3
_geom_angle_publ_flag
O1 Zn1 O1 180.0 . 2_667 ?
O1 Zn1 N1 102.20(5) . 2_667 ?
O1 Zn1 N1 77.80(5) 2_667 2_667 ?
O1 Zn1 N1 77.80(5) . . ?
O1 Zn1 N1 102.20(5) 2_667 . ?
O1 Zn1 N2 92.34(6) . . ?
O1 Zn1 N2 87.66(6) . 2_667 ?
O1 Zn1 N2 87.66(6) 2_667 . ?
O1 Zn1 N2 92.34(6) 2_667 2_667 ?
N1 Zn1 N1 180.0 . 2_667 ?
N2 Zn1 N1 89.06(6) . 2_667 ?
N2 Zn1 N1 90.94(6) . . ?
N2 Zn1 N1 89.06(6) 2_667 . ?
N2 Zn1 N1 90.94(6) 2_667 2_667 ?
N2 Zn1 N2 180.0 . 2_667 ?
O3 Zn2 O3 180.00(6) . 2_666 ?
O3 Zn2 N3 102.34(5) 2_666 . ?
O3 Zn2 N3 77.66(5) . . ?
O3 Zn2 N3 77.66(5) 2_666 2_666 ?
O3 Zn2 N3 102.34(5) . 2_666 ?
O3 Zn2 N4 87.28(6) . 2_666 ?
O3 Zn2 N4 92.72(6) . . ?
O3 Zn2 N4 87.28(6) 2_666 . ?
O3 Zn2 N4 92.72(6) 2_666 2_666 ?
N3 Zn2 N3 180.0 2_666 . ?
N4 Zn2 N3 90.82(5) . . ?
N4 Zn2 N3 90.82(5) 2_666 2_666 ?
N4 Zn2 N3 89.18(5) 2_666 . ?
N4 Zn2 N3 89.18(5) . 2_666 ?
N4 Zn2 N4 180.0 2_666 . ?
C19 O1 Zn1 118.30(12) . . ?
C39 O3 Zn2 118.38(12) . . ?
C10 N1 Zn1 132.62(13) . . ?
C18 N1 Zn1 108.58(11) . . ?
C18 N1 C10 118.60(15) . . ?
C21 N2 Zn1 114.42(11) . . ?
C24 N2 Zn1 116.22(13) . . ?
C24 N2 C21 110.05(14) . . ?
C30 N3 Zn2 131.30(12) . . ?
C38 N3 Zn2 109.63(11) . . ?
C38 N3 C30 118.69(14) . . ?
C41 N4 Zn2 115.39(13) . . ?
C41 N4 C44 109.93(14) . . ?
C44 N4 Zn2 116.69(11) . . ?
C23 N22 C22 112.69(14) . . ?
C25 N22 C22 119.70(17) . . ?
C25 N22 C23 125.38(16) . . ?
C43 N44 C42 112.37(15) . . ?
C45 N44 C42 125.95(17) . . ?
C45 N44 C43 121.22(16) . . ?
N1 C10 C11 119.73(16) . . ?
N1 C10 C15 121.17(18) . . ?
C11 C10 C15 119.10(17) . . ?
C12 C11 C10 119.95(17) . . ?
C11 C12 C13 121.3(2) . . ?
C14 C13 C12 120.04(19) . . ?
C13 C14 C15 120.55(17) . . ?
C14 C15 C10 119.04(19) . . ?
C16 C15 C10 117.80(18) . . ?
C16 C15 C14 123.15(17) . . ?
C17 C16 C15 120.21(18) . . ?
C16 C17 C18 119.1(2) . . ?
N1 C18 C17 123.14(18) . . ?
N1 C18 C19 118.19(15) . . ?
C17 C18 C19 118.66(18) . . ?
O1 C19 C18 116.94(17) . . ?
O11 C19 O1 126.37(17) . . ?
O11 C19 C18 116.69(15) . . ?
N2 C21 C22 113.25(14) . . ?
N22 C22 C21 110.19(17) . . ?
N22 C23 C24 110.01(15) . . ?
N2 C24 C23 113.82(18) . . ?
O2 C25 N22 121.86(19) . . ?
O2 C25 C26 120.65(18) . . ?
N22 C25 C26 117.47(19) . . ?
N3 C30 C31 120.15(15) . . ?
N3 C30 C35 120.58(17) . . ?
C31 C30 C35 119.27(17) . . ?
C32 C31 C30 120.27(17) . . ?
C31 C32 C33 120.77(19) . . ?
C34 C33 C32 119.83(18) . . ?
C33 C34 C35 121.52(17) . . ?
C34 C35 C30 118.33(18) . . ?
C36 C35 C30 118.63(17) . . ?
C36 C35 C34 123.03(16) . . ?
C37 C36 C35 119.78(17) . . ?
C36 C37 C38 118.93(19) . . ?
N3 C38 C37 123.36(17) . . ?
N3 C38 C39 117.88(15) . . ?
C37 C38 C39 118.75(17) . . ?
O3 C39 C38 116.22(17) . . ?
O33 C39 O3 126.79(17) . . ?
O33 C39 C38 116.97(15) . . ?
N4 C41 C42 113.31(18) . . ?
N44 C42 C41 109.18(15) . . ?
N44 C43 C44 110.20(17) . . ?
N4 C44 C43 112.74(15) . . ?
O4 C45 N44 121.47(19) . . ?
O4 C45 C46 120.35(18) . . ?
N44 C45 C46 118.19(18) . . ?
N5 C51 C52 179.5(3) . . ?
N6 C61 C62 179.0(3) . . ?

loop_
_geom_bond_atom_site_label_1
_geom_bond_atom_site_label_2
_geom_bond_distance
_geom_bond_site_symmetry_2
_geom_bond_publ_flag
Zn1 O1 2.0529(13) . ?
Zn1 O1 2.0529(13) 2_667 ?
Zn1 N1 2.2741(14) 2_667 ?
Zn1 N1 2.2741(14) . ?
Zn1 N2 2.1953(16) . ?
Zn1 N2 2.1953(16) 2_667 ?
Zn2 O3 2.0639(13) 2_666 ?
Zn2 O3 2.0639(13) . ?
Zn2 N3 2.2479(14) . ?
Zn2 N3 2.2478(14) 2_666 ?
Zn2 N4 2.1887(16) . ?
Zn2 N4 2.1887(16) 2_666 ?
O1 C19 1.272(2) . ?
O2 C25 1.226(2) . ?
O3 C39 1.275(2) . ?
O4 C45 1.227(2) . ?
O11 C19 1.234(2) . ?
O33 C39 1.234(2) . ?
N1 C10 1.377(2) . ?
N1 C18 1.319(2) . ?
N2 C21 1.480(2) . ?
N2 C24 1.478(2) . ?
N3 C30 1.381(2) . ?
N3 C38 1.319(2) . ?
N4 C41 1.471(2) . ?
N4 C44 1.475(2) . ?
N5 C51 1.125(3) . ?
N6 C61 1.133(3) . ?
N22 C22 1.464(2) . ?
N22 C23 1.460(2) . ?
N22 C25 1.353(2) . ?
N44 C42 1.459(2) . ?
N44 C43 1.457(2) . ?
N44 C45 1.347(2) . ?
C10 C11 1.410(3) . ?
C10 C15 1.420(2) . ?
C11 C12 1.363(3) . ?
C12 C13 1.405(3) . ?
C13 C14 1.358(3) . ?
C14 C15 1.416(3) . ?
C15 C16 1.403(3) . ?
C16 C17 1.355(3) . ?
C17 C18 1.408(2) . ?
C18 C19 1.523(3) . ?
C21 C22 1.512(3) . ?
C23 C24 1.513(3) . ?
C25 C26 1.506(3) . ?
C30 C31 1.401(3) . ?
C30 C35 1.422(2) . ?
C31 C32 1.368(3) . ?
C32 C33 1.408(3) . ?
C33 C34 1.347(3) . ?
C34 C35 1.414(3) . ?
C35 C36 1.400(3) . ?
C36 C37 1.360(3) . ?
C37 C38 1.410(2) . ?
C38 C39 1.526(2) . ?
C41 C42 1.517(3) . ?
C43 C44 1.517(3) . ?
C45 C46 1.504(3) . ?
C51 C52 1.449(3) . ?
C61 C62 1.447(3) . ?

loop_
_geom_hbond_atom_site_label_D
_geom_hbond_atom_site_label_H
_geom_hbond_atom_site_label_A
_geom_hbond_distance_DH
_geom_hbond_distance_HA
_geom_hbond_distance_DA
_geom_hbond_angle_DHA
_geom_hbond_site_symmetry_A
_geom_hbond_publ_flag
N2 H2 O33 0.793(19) 2.23(2) 2.977(2) 157.4(19) 1_556 yes
N4 H4 O11 0.834(19) 2.08(2) 2.903(2) 168.1(19) . yes
